data_2108674
loop_
_publ_author_name
'Khalaji, Mehrnaz'
'Wr\'oblewska, Aneta'
'Wielgus, Ewelina'
'Bujacz, Grzegorz D.'
'Dudek, Marta K.'
'Potrzebowski, Marek J.'

_publ_section_title
;
 Structural variety of heterosynthons in linezolid cocrystals with
 modified thermal properties
;
_journal_coeditor_code XK5072SUP1
_journal_issue 5
_journal_name_full 'Acta Crystallographica Section B'
_journal_page_first
;
;
_journal_paper_doi 10.1107/S2052520620010896
_journal_volume 76
_journal_year 2020
_chemical_absolute_configuration rm
_chemical_formula_moiety 'C16 H20 F N3 O4, C7 H6 O2'
_chemical_formula_sum 'C23 H26 F N3 O6'
_chemical_formula_weight 459.47
_space_group_crystal_system monoclinic
_space_group_IT_number 4
_space_group_name_Hall 'P 2yb'
_space_group_name_H-M_alt 'P 1 21 1'
_atom_sites_solution_hydrogens geom
_atom_sites_solution_primary direct
_audit_creation_date 2020-03-31
_audit_creation_method
;
Olex2 1.2
(compiled 2017.02.23 svn.r3390 for OlexSys, GUI svn.r5320)
;
_cell_angle_alpha 90
_cell_angle_beta 92.9418(13)
_cell_angle_gamma 90
_cell_formula_units_Z 2
_cell_length_a 6.49617(9)
_cell_length_b 7.41888(18)
_cell_length_c 23.5870(4)
_cell_measurement_reflns_used 12111
_cell_measurement_temperature 293(2)
_cell_measurement_theta_max 74.0100
_cell_measurement_theta_min 3.7110
_cell_volume 1135.26(4)
_computing_cell_refinement
;
CrysAlisPro, Agilent Technologies,
Version 1.171.37.35h (release 09-02-2015 CrysAlis171 .NET)
(compiled Feb  9 2015,16:26:32)
;
_computing_data_collection
;
CrysAlisPro, Agilent Technologies,
Version 1.171.37.35h (release 09-02-2015 CrysAlis171 .NET)
(compiled Feb  9 2015,16:26:32)
;
_computing_data_reduction
;
CrysAlisPro, Agilent Technologies,
Version 1.171.37.35h (release 09-02-2015 CrysAlis171 .NET)
(compiled Feb  9 2015,16:26:32)
;
_computing_molecular_graphics 'Olex2 (Dolomanov et al., 2009)'
_computing_publication_material 'Olex2 (Dolomanov et al., 2009)'
_computing_structure_refinement 'ShelXL (Sheldrick, 2015)'
_computing_structure_solution 'ShelXS (Sheldrick, 2008)'
_diffrn_ambient_temperature 293(2)
_diffrn_detector 'CCD plate'
_diffrn_detector_area_resol_mean 4.1685
_diffrn_detector_type TitanS2
_diffrn_measured_fraction_theta_full 1.000
_diffrn_measured_fraction_theta_max 0.990
_diffrn_measurement_details
;
#__ type_ start__ end____ width___ exp.time_
  1 omega -113.00  -18.00   1.0000    2.0000
omega____ theta____ kappa____ phi______ frames
    -      -43.2274  -57.0000 -120.0000 95

#__ type_ start__ end____ width___ exp.time_
  2 omega  -69.00   26.00   1.0000    2.0000
omega____ theta____ kappa____ phi______ frames
    -      -43.2274   57.0000   30.0000 95

#__ type_ start__ end____ width___ exp.time_
  3 omega   80.00  176.00   1.0000   10.0000
omega____ theta____ kappa____ phi______ frames
    -      105.4590   45.0000  -30.0000 96

#__ type_ start__ end____ width___ exp.time_
  4 omega   32.00  122.00   1.0000   10.0000
omega____ theta____ kappa____ phi______ frames
    -      105.4590 -125.0000   30.0000 90

#__ type_ start__ end____ width___ exp.time_
  5 omega   32.00   91.00   1.0000   10.0000
omega____ theta____ kappa____ phi______ frames
    -      105.4590  -30.0000  150.0000 59

#__ type_ start__ end____ width___ exp.time_
  6 omega   80.00  176.00   1.0000   10.0000
omega____ theta____ kappa____ phi______ frames
    -      105.4590   45.0000  -90.0000 96

#__ type_ start__ end____ width___ exp.time_
  7 omega   31.00  137.00   1.0000   10.0000
omega____ theta____ kappa____ phi______ frames
    -      105.4590  -77.0000 -180.0000 106

#__ type_ start__ end____ width___ exp.time_
  8 omega   18.00  113.00   1.0000    2.0000
omega____ theta____ kappa____ phi______ frames
    -       43.2274   57.0000   90.0000 95

#__ type_ start__ end____ width___ exp.time_
  9 omega   12.00  117.00   1.0000    2.0000
omega____ theta____ kappa____ phi______ frames
    -       43.2274   77.0000  -30.0000 105

#__ type_ start__ end____ width___ exp.time_
 10 omega   66.00  178.00   1.0000   10.0000
omega____ theta____ kappa____ phi______ frames
    -      105.4590   15.0000 -180.0000 112

#__ type_ start__ end____ width___ exp.time_
 11 omega   79.00  178.00   1.0000   10.0000
omega____ theta____ kappa____ phi______ frames
    -      105.4590   30.0000   60.0000 99

#__ type_ start__ end____ width___ exp.time_
 12 omega   35.00   98.00   1.0000   10.0000
omega____ theta____ kappa____ phi______ frames
    -      105.4590  -45.0000   60.0000 63

#__ type_ start__ end____ width___ exp.time_
 13 omega   35.00   98.00   1.0000   10.0000
omega____ theta____ kappa____ phi______ frames
    -      105.4590  -45.0000    0.0000 63

#__ type_ start__ end____ width___ exp.time_
 14 omega -117.00  -12.00   1.0000    2.0000
omega____ theta____ kappa____ phi______ frames
    -      -43.2274  -77.0000  150.0000 105

#__ type_ start__ end____ width___ exp.time_
 15 omega   23.00   97.00   1.0000    2.0000
omega____ theta____ kappa____ phi______ frames
    -       43.2274 -125.0000 -150.0000 74

#__ type_ start__ end____ width___ exp.time_
 16 omega   79.00  175.00   1.0000   10.0000
omega____ theta____ kappa____ phi______ frames
    -      105.4590   61.0000 -150.0000 96

#__ type_ start__ end____ width___ exp.time_
 17 omega   22.00  109.00   1.0000   10.0000
omega____ theta____ kappa____ phi______ frames
    -      105.4590  -94.0000   60.0000 87

#__ type_ start__ end____ width___ exp.time_
 18 omega   79.00  175.00   1.0000   10.0000
omega____ theta____ kappa____ phi______ frames
    -      105.4590   61.0000    0.0000 96

#__ type_ start__ end____ width___ exp.time_
 19 omega   79.00  175.00   1.0000   10.0000
omega____ theta____ kappa____ phi______ frames
    -      105.4590   61.0000   90.0000 96

#__ type_ start__ end____ width___ exp.time_
 20 omega -125.00  -79.00   1.0000    2.0000
omega____ theta____ kappa____ phi______ frames
    -      -43.2274  -99.0000   90.0000 46

#__ type_ start__ end____ width___ exp.time_
 21 omega   18.00  113.00   1.0000    2.0000
omega____ theta____ kappa____ phi______ frames
    -       43.2274   57.0000  -90.0000 95

#__ type_ start__ end____ width___ exp.time_
 22 omega   74.00  178.00   1.0000   10.0000
omega____ theta____ kappa____ phi______ frames
    -      105.4590   77.0000  150.0000 104

#__ type_ start__ end____ width___ exp.time_
 23 omega   74.00  178.00   1.0000   10.0000
omega____ theta____ kappa____ phi______ frames
    -      105.4590   77.0000  -90.0000 104

#__ type_ start__ end____ width___ exp.time_
 24 omega   74.00  178.00   1.0000   10.0000
omega____ theta____ kappa____ phi______ frames
    -      105.4590   77.0000  120.0000 104

#__ type_ start__ end____ width___ exp.time_
 25 omega   79.00  175.00   1.0000   10.0000
omega____ theta____ kappa____ phi______ frames
    -      105.4590   61.0000   60.0000 96

#__ type_ start__ end____ width___ exp.time_
 26 omega -117.00  -17.00   1.0000    2.0000
omega____ theta____ kappa____ phi______ frames
    -      -43.2274  -77.0000  -30.0000 100

#__ type_ start__ end____ width___ exp.time_
 27 omega   12.00  117.00   1.0000    2.0000
omega____ theta____ kappa____ phi______ frames
    -       43.2274   77.0000  120.0000 105
;
_diffrn_measurement_device 'four-circle diffractometer'
_diffrn_measurement_device_type 'SuperNova, Dual, Cu at zero, TitanS2'
_diffrn_measurement_method '\w scans'
_diffrn_orient_matrix_UB_11 -0.2351322000
_diffrn_orient_matrix_UB_12 0.0068907000
_diffrn_orient_matrix_UB_13 0.0054669000
_diffrn_orient_matrix_UB_21 0.0326765000
_diffrn_orient_matrix_UB_22 0.0231424000
_diffrn_orient_matrix_UB_23 0.0647443000
_diffrn_orient_matrix_UB_31 0.0042016000
_diffrn_orient_matrix_UB_32 0.2062680000
_diffrn_orient_matrix_UB_33 -0.0074715000
_diffrn_radiation_monochromator mirror
_diffrn_radiation_probe x-ray
_diffrn_radiation_type CuK\a
_diffrn_radiation_wavelength 1.54184
_diffrn_reflns_av_R_equivalents 0.0482
_diffrn_reflns_av_unetI/netI 0.0266
_diffrn_reflns_Laue_measured_fraction_full 1.000
_diffrn_reflns_Laue_measured_fraction_max 0.990
_diffrn_reflns_limit_h_max 8
_diffrn_reflns_limit_h_min -8
_diffrn_reflns_limit_k_max 9
_diffrn_reflns_limit_k_min -7
_diffrn_reflns_limit_l_max 29
_diffrn_reflns_limit_l_min -29
_diffrn_reflns_number 18906
_diffrn_reflns_point_group_measured_fraction_full 0.925
_diffrn_reflns_point_group_measured_fraction_max 0.906
_diffrn_reflns_theta_full 67.684
_diffrn_reflns_theta_max 74.557
_diffrn_reflns_theta_min 3.753
_diffrn_source 'sealed X-ray tube'
_diffrn_source_type 'SuperNova (Cu) X-ray Source'
_exptl_absorpt_coefficient_mu 0.868
_exptl_absorpt_correction_T_max 1.00000
_exptl_absorpt_correction_T_min 0.21089
_exptl_absorpt_correction_type multi-scan
_exptl_absorpt_process_details
;
CrysAlisPro, Agilent Technologies,
Version 1.171.37.35h (release 09-02-2015 CrysAlis171 .NET)
(compiled Feb  9 2015,16:26:32)
Empirical absorption correction using spherical harmonics,
 implemented in SCALE3 ABSPACK scaling algorithm.
;
_exptl_crystal_density_diffrn 1.344
_exptl_crystal_description plate
_exptl_crystal_F_000 484
_exptl_crystal_size_max 0.6313
_exptl_crystal_size_mid 0.3994
_exptl_crystal_size_min 0.0958
_refine_diff_density_max 0.179
_refine_diff_density_min -0.150
_refine_diff_density_rms 0.036
_refine_ls_abs_structure_details
;
 Flack x determined using 1576 quotients [(I+)-(I-)]/[(I+)+(I-)]
 (Parsons, Flack and Wagner, Acta Cryst. B69 (2013) 249-259).
;
_refine_ls_abs_structure_Flack 0.07(9)
_refine_ls_extinction_coef 0.0069(9)
_refine_ls_extinction_expression Fc^*^=kFc[1+0.001xFc^2^\l^3^/sin(2\q)]^-1/4^
_refine_ls_extinction_method 'SHELXL-2016/6 (Sheldrick 2016)'
_refine_ls_goodness_of_fit_ref 1.031
_refine_ls_hydrogen_treatment constr
_refine_ls_matrix_type full
_refine_ls_number_parameters 301
_refine_ls_number_reflns 4213
_refine_ls_number_restraints 1
_refine_ls_restrained_S_all 1.031
_refine_ls_R_factor_all 0.0388
_refine_ls_R_factor_gt 0.0370
_refine_ls_shift/su_max 0.000
_refine_ls_shift/su_mean 0.000
_refine_ls_structure_factor_coef Fsqd
_refine_ls_weighting_details 'w=1/[\s^2^(Fo^2^)+(0.0600P)^2^+0.1176P] where P=(Fo^2^+2Fc^2^)/3'
_refine_ls_weighting_scheme calc
_refine_ls_wR_factor_gt 0.1002
_refine_ls_wR_factor_ref 0.1031
_reflns_Friedel_coverage 0.694
_reflns_Friedel_fraction_full 0.836
_reflns_Friedel_fraction_max 0.808
_reflns_number_gt 4032
_reflns_number_total 4213
_reflns_threshold_expression 'I > 2\s(I)'
_cod_data_source_file xk5072sup1.cif
_cod_data_source_block LIN:BA
_cod_database_code 2108674
_publcif_datablock.id {3f607abb-d2e4-4a16-846d-713744b8e4de}

_shelx_shelxl_version_number 2016/6
_shelx_space_group_comment
;
The symmetry employed for this shelxl refinement is uniquely defined
by the following loop, which should always be used as a source of
symmetry information in preference to the above space-group names.
They are only intended as comments.
;
_reflns_odcompleteness_completeness 99.95
_reflns_odcompleteness_iscentric 1
_reflns_odcompleteness_theta 66.97
_olex2_refinement_description
;
1. Fixed Uiso
 At 1.2 times of:
  All C(H) groups, All C(H,H) groups, All N(H) groups
 At 1.5 times of:
  All C(H,H,H) groups, All O(H) groups
2.a Ternary CH refined with riding coordinates:
 C4(H4)
2.b Secondary CH2 refined with riding coordinates:
 C3(H3A,H3B), C5(H5A,H5B), C13(H13A,H13B), C14(H14A,H14B), C15(H15A,H15B),
 C16(H16A,H16B)
2.c Aromatic/amide H refined with riding coordinates:
 N3(H3), C8(H8), C11(H11), C12(H12), C22(H22), C23(H23), C24(H24), C25(H25),
 C26(H26)
2.d Idealised Me refined as rotating group:
 C1(H1A,H1B,H1C)
2.e Idealised tetrahedral OH refined as rotating group:
 O6(H6)
;
_olex2_date_sample_data_collection 2019-02-08
_olex2_submission_special_instructions 'No special instructions were received'

loop_
_space_group_symop_operation_xyz
'x, y, z'
'-x, y+1/2, -z'

loop_
_atom_site_label
_atom_site_type_symbol
_atom_site_fract_x
_atom_site_fract_y
_atom_site_fract_z
_atom_site_U_iso_or_equiv
_atom_site_adp_type
_atom_site_occupancy
_atom_site_site_symmetry_order
_atom_site_calc_flag
_atom_site_refinement_flags_posn
_atom_site_refinement_flags_adp
_atom_site_refinement_flags_occupancy
_atom_site_disorder_assembly
_atom_site_disorder_group
F1 F 0.8098(2) 0.0263(3) 0.37441(6) 0.0757(6) Uani 1 1 d . . . . .
O1 O 1.1815(3) 0.1503(3) -0.03789(7) 0.0567(5) Uani 1 1 d . . . . .
O2 O 0.8084(2) 0.0386(3) 0.09854(6) 0.0557(5) Uani 1 1 d . . . . .
O3 O 0.6319(2) 0.0236(4) 0.17727(7) 0.0723(6) Uani 1 1 d . . . . .
O4 O 1.3193(3) -0.2396(3) 0.52246(7) 0.0611(5) Uani 1 1 d . . . . .
N1 N 1.1857(3) -0.0958(3) 0.41515(7) 0.0469(4) Uani 1 1 d . . . . .
N2 N 0.9891(2) 0.0082(3) 0.18053(7) 0.0458(4) Uani 1 1 d . . . . .
N3 N 1.2685(3) 0.2661(3) 0.04742(8) 0.0512(5) Uani 1 1 d . . . . .
H3 H 1.365081 0.309132 0.069774 0.061 Uiso 1 1 calc R . . . .
C1 C 1.5239(4) 0.2683(4) -0.02290(12) 0.0583(6) Uani 1 1 d . . . . .
H1A H 1.592107 0.159787 -0.033733 0.087 Uiso 1 1 calc GR . . . .
H1B H 1.600958 0.323760 0.008243 0.087 Uiso 1 1 calc GR . . . .
H1C H 1.514679 0.349920 -0.054511 0.087 Uiso 1 1 calc GR . . . .
C2 C 1.3119(3) 0.2239(3) -0.00528(9) 0.0463(5) Uani 1 1 d . . . . .
C3 C 1.0648(3) 0.2426(4) 0.06899(10) 0.0538(6) Uani 1 1 d . . . . .
H3A H 0.961950 0.282315 0.040416 0.065 Uiso 1 1 calc R . . . .
H3B H 1.052705 0.317886 0.102286 0.065 Uiso 1 1 calc R . . . .
C4 C 1.0218(3) 0.0495(4) 0.08447(8) 0.0474(5) Uani 1 1 d . . . . .
H4 H 1.046902 -0.029933 0.052345 0.057 Uiso 1 1 calc R . . . .
C5 C 1.1409(3) -0.0176(4) 0.13777(9) 0.0521(6) Uani 1 1 d . . . . .
H5A H 1.178884 -0.143448 0.134409 0.063 Uiso 1 1 calc R . . . .
H5B H 1.263890 0.053714 0.146120 0.063 Uiso 1 1 calc R . . . .
C6 C 0.7953(3) 0.0230(4) 0.15563(9) 0.0497(6) Uani 1 1 d . . . . .
C7 C 1.0362(3) -0.0221(4) 0.23911(8) 0.0427(5) Uani 1 1 d . . . . .
C8 C 0.8930(3) 0.0147(4) 0.27972(9) 0.0499(6) Uani 1 1 d . . . . .
H8 H 0.762322 0.057886 0.269089 0.060 Uiso 1 1 calc R . . . .
C9 C 0.9505(3) -0.0146(4) 0.33572(9) 0.0493(5) Uani 1 1 d . . . . .
C10 C 1.1416(3) -0.0778(3) 0.35581(9) 0.0438(5) Uani 1 1 d . . . . .
C11 C 1.2807(3) -0.1108(4) 0.31413(10) 0.0516(6) Uani 1 1 d . . . . .
H11 H 1.411943 -0.152454 0.324972 0.062 Uiso 1 1 calc R . . . .
C12 C 1.2303(3) -0.0837(4) 0.25703(9) 0.0520(6) Uani 1 1 d . . . . .
H12 H 1.327598 -0.106969 0.230405 0.062 Uiso 1 1 calc R . . . .
C13 C 1.0720(4) -0.2387(4) 0.44223(9) 0.0554(6) Uani 1 1 d . . . . .
H13A H 1.117601 -0.355103 0.428954 0.066 Uiso 1 1 calc R . . . .
H13B H 0.926058 -0.226863 0.432019 0.066 Uiso 1 1 calc R . . . .
C14 C 1.1067(4) -0.2279(4) 0.50611(10) 0.0563(6) Uani 1 1 d . . . . .
H14A H 1.052014 -0.114904 0.519538 0.068 Uiso 1 1 calc R . . . .
H14B H 1.033264 -0.325396 0.523599 0.068 Uiso 1 1 calc R . . . .
C15 C 1.4274(4) -0.0981(5) 0.49661(11) 0.0637(7) Uani 1 1 d . . . . .
H15A H 1.572422 -0.105462 0.508396 0.076 Uiso 1 1 calc R . . . .
H15B H 1.375618 0.016830 0.509394 0.076 Uiso 1 1 calc R . . . .
C16 C 1.4041(3) -0.1069(5) 0.43263(10) 0.0562(6) Uani 1 1 d . . . . .
H16A H 1.478240 -0.007849 0.416208 0.067 Uiso 1 1 calc R . . . .
H16B H 1.461309 -0.219007 0.419327 0.067 Uiso 1 1 calc R . . . .
O5 O 0.4790(4) 0.4826(5) 0.13067(9) 0.0963(9) Uani 1 1 d . . . . .
O6 O 0.7952(3) 0.5871(4) 0.14655(8) 0.0734(6) Uani 1 1 d . . . . .
H6 H 0.786968 0.600716 0.112009 0.110 Uiso 1 1 calc GR . . . .
C20 C 0.6229(5) 0.5174(4) 0.16323(11) 0.0630(7) Uani 1 1 d . . . . .
C21 C 0.6165(5) 0.4860(4) 0.22522(11) 0.0655(7) Uani 1 1 d . . . . .
C22 C 0.4394(7) 0.4130(6) 0.24595(16) 0.0864(10) Uani 1 1 d . . . . .
H22 H 0.326694 0.387848 0.221303 0.104 Uiso 1 1 calc R . . . .
C23 C 0.4299(10) 0.3773(7) 0.30342(18) 0.1100(16) Uani 1 1 d . . . . .
H23 H 0.310610 0.328486 0.317316 0.132 Uiso 1 1 calc R . . . .
C24 C 0.5939(12) 0.4133(7) 0.33940(16) 0.120(2) Uani 1 1 d . . . . .
H24 H 0.587867 0.386674 0.377807 0.144 Uiso 1 1 calc R . . . .
C25 C 0.7684(11) 0.4886(7) 0.31953(16) 0.1200(19) Uani 1 1 d . . . . .
H25 H 0.878741 0.515493 0.344795 0.144 Uiso 1 1 calc R . . . .
C26 C 0.7830(7) 0.5258(6) 0.26179(14) 0.0896(11) Uani 1 1 d . . . . .
H26 H 0.902181 0.576140 0.248321 0.108 Uiso 1 1 calc R . . . .

loop_
_atom_site_aniso_label
_atom_site_aniso_U_11
_atom_site_aniso_U_22
_atom_site_aniso_U_33
_atom_site_aniso_U_23
_atom_site_aniso_U_13
_atom_site_aniso_U_12
F1 0.0516(7) 0.1330(17) 0.0441(7) 0.0012(9) 0.0176(6) 0.0246(10)
O1 0.0538(8) 0.0702(12) 0.0460(8) -0.0036(8) 0.0027(6) -0.0139(8)
O2 0.0358(7) 0.0908(14) 0.0403(7) -0.0012(8) 0.0010(5) -0.0044(8)
O3 0.0330(7) 0.130(2) 0.0546(9) 0.0036(11) 0.0070(6) -0.0008(10)
O4 0.0702(10) 0.0698(13) 0.0430(8) 0.0064(8) 0.0003(7) 0.0009(9)
N1 0.0435(8) 0.0593(12) 0.0385(8) 0.0049(9) 0.0063(7) -0.0043(9)
N2 0.0327(7) 0.0681(13) 0.0370(8) 0.0020(8) 0.0070(6) 0.0015(8)
N3 0.0461(9) 0.0626(14) 0.0447(9) -0.0039(9) -0.0002(7) -0.0086(9)
C1 0.0481(12) 0.0639(17) 0.0635(13) 0.0016(12) 0.0083(10) -0.0064(12)
C2 0.0465(11) 0.0468(13) 0.0457(10) 0.0023(9) 0.0023(8) -0.0027(9)
C3 0.0468(11) 0.0682(17) 0.0468(11) -0.0015(11) 0.0062(9) 0.0034(11)
C4 0.0384(9) 0.0675(16) 0.0368(9) -0.0028(10) 0.0056(7) -0.0014(10)
C5 0.0375(9) 0.0789(18) 0.0406(10) 0.0043(11) 0.0095(8) 0.0057(10)
C6 0.0358(9) 0.0719(17) 0.0416(10) -0.0003(11) 0.0041(7) -0.0028(11)
C7 0.0354(8) 0.0558(14) 0.0374(9) 0.0024(9) 0.0065(7) -0.0014(8)
C8 0.0371(9) 0.0703(17) 0.0430(10) 0.0008(11) 0.0085(8) 0.0063(10)
C9 0.0387(9) 0.0685(16) 0.0418(10) 0.0017(10) 0.0132(8) 0.0028(10)
C10 0.0406(9) 0.0518(14) 0.0397(10) 0.0041(9) 0.0075(7) -0.0009(9)
C11 0.0387(10) 0.0724(17) 0.0442(11) 0.0084(11) 0.0072(8) 0.0082(11)
C12 0.0398(10) 0.0750(17) 0.0419(10) 0.0052(11) 0.0105(8) 0.0084(11)
C13 0.0604(13) 0.0628(17) 0.0433(11) 0.0059(11) 0.0052(9) -0.0144(12)
C14 0.0662(14) 0.0600(16) 0.0433(11) 0.0046(11) 0.0091(10) -0.0075(13)
C15 0.0580(13) 0.085(2) 0.0475(12) 0.0046(14) -0.0032(10) -0.0125(14)
C16 0.0454(11) 0.0777(19) 0.0455(11) 0.0066(12) 0.0033(8) -0.0053(12)
O5 0.1120(18) 0.121(2) 0.0533(10) 0.0036(13) -0.0176(11) -0.0467(17)
O6 0.0747(12) 0.0943(17) 0.0505(10) 0.0011(11) -0.0024(8) 0.0001(11)
C20 0.0835(17) 0.0590(17) 0.0459(12) -0.0053(12) -0.0041(11) -0.0054(15)
C21 0.096(2) 0.0550(17) 0.0450(12) -0.0045(11) -0.0025(12) -0.0017(15)
C22 0.116(3) 0.078(2) 0.0666(18) 0.0042(18) 0.0136(18) -0.005(2)
C23 0.176(5) 0.089(3) 0.068(2) 0.008(2) 0.039(3) 0.006(3)
C24 0.233(7) 0.078(3) 0.0503(18) 0.0064(19) 0.015(3) 0.018(4)
C25 0.206(6) 0.094(3) 0.0548(18) -0.008(2) -0.042(3) 0.005(4)
C26 0.133(3) 0.076(2) 0.0565(16) -0.0026(16) -0.0250(17) -0.011(2)

loop_
_atom_type_symbol
_atom_type_description
_atom_type_scat_dispersion_real
_atom_type_scat_dispersion_imag
_atom_type_scat_source
C C 0.0181 0.0091 'International Tables Vol C Tables 4.2.6.8 and 6.1.1.4'
H H 0.0000 0.0000 'International Tables Vol C Tables 4.2.6.8 and 6.1.1.4'
F F 0.0727 0.0534 'International Tables Vol C Tables 4.2.6.8 and 6.1.1.4'
N N 0.0311 0.0180 'International Tables Vol C Tables 4.2.6.8 and 6.1.1.4'
O O 0.0492 0.0322 'International Tables Vol C Tables 4.2.6.8 and 6.1.1.4'

loop_
_geom_angle_atom_site_label_1
_geom_angle_atom_site_label_2
_geom_angle_atom_site_label_3
_geom_angle
_geom_angle_site_symmetry_1
_geom_angle_site_symmetry_3
_geom_angle_publ_flag
C6 O2 C4 110.02(15) . . ?
C14 O4 C15 109.6(2) . . ?
C10 N1 C13 114.77(18) . . ?
C10 N1 C16 115.33(16) . . ?
C13 N1 C16 110.0(2) . . ?
C6 N2 C5 110.73(16) . . ?
C6 N2 C7 125.44(16) . . ?
C7 N2 C5 122.21(17) . . ?
C2 N3 C3 122.78(19) . . ?
O1 C2 N3 120.9(2) . . ?
O1 C2 C1 122.3(2) . . ?
N3 C2 C1 116.8(2) . . ?
N3 C3 C4 112.4(2) . . ?
O2 C4 C3 107.5(2) . . ?
O2 C4 C5 104.15(16) . . ?
C3 C4 C5 114.7(2) . . ?
N2 C5 C4 101.23(16) . . ?
O2 C6 N2 109.25(16) . . ?
O3 C6 O2 121.50(19) . . ?
O3 C6 N2 129.2(2) . . ?
C8 C7 N2 121.30(19) . . ?
C12 C7 N2 119.80(17) . . ?
C12 C7 C8 118.87(19) . . ?
C9 C8 C7 118.15(19) . . ?
F1 C9 C8 116.88(19) . . ?
F1 C9 C10 117.86(19) . . ?
C8 C9 C10 125.24(18) . . ?
C9 C10 N1 119.99(18) . . ?
C9 C10 C11 114.88(19) . . ?
C11 C10 N1 125.05(19) . . ?
C12 C11 C10 122.1(2) . . ?
C11 C12 C7 120.72(19) . . ?
N1 C13 C14 110.1(2) . . ?
O4 C14 C13 111.1(2) . . ?
O4 C15 C16 111.8(2) . . ?
N1 C16 C15 109.04(19) . . ?
O5 C20 O6 122.6(3) . . ?
O5 C20 C21 122.3(3) . . ?
O6 C20 C21 115.1(2) . . ?
C22 C21 C20 118.4(3) . . ?
C26 C21 C20 121.5(3) . . ?
C26 C21 C22 120.2(3) . . ?
C21 C22 C23 120.0(4) . . ?
C24 C23 C22 120.1(5) . . ?
C23 C24 C25 120.3(4) . . ?
C24 C25 C26 120.9(4) . . ?
C21 C26 C25 118.4(4) . . ?

loop_
_geom_bond_atom_site_label_1
_geom_bond_atom_site_label_2
_geom_bond_distance
_geom_bond_site_symmetry_2
_geom_bond_publ_flag
F1 C9 1.359(2) . ?
O1 C2 1.241(3) . ?
O2 C4 1.444(2) . ?
O2 C6 1.358(3) . ?
O3 C6 1.202(3) . ?
O4 C14 1.417(3) . ?
O4 C15 1.418(4) . ?
N1 C10 1.420(3) . ?
N1 C13 1.458(3) . ?
N1 C16 1.459(3) . ?
N2 C5 1.459(2) . ?
N2 C6 1.366(3) . ?
N2 C7 1.418(3) . ?
N3 C2 1.326(3) . ?
N3 C3 1.453(3) . ?
C1 C2 1.495(3) . ?
C3 C4 1.508(4) . ?
C4 C5 1.525(3) . ?
C7 C8 1.396(3) . ?
C7 C12 1.386(3) . ?
C8 C9 1.372(3) . ?
C9 C10 1.387(3) . ?
C10 C11 1.391(3) . ?
C11 C12 1.384(3) . ?
C13 C14 1.514(3) . ?
C15 C16 1.510(3) . ?
O5 C20 1.207(4) . ?
O6 C20 1.312(4) . ?
C20 C21 1.483(4) . ?
C21 C22 1.384(5) . ?
C21 C26 1.380(5) . ?
C22 C23 1.386(5) . ?
C23 C24 1.354(8) . ?
C24 C25 1.368(8) . ?
C25 C26 1.398(5) . ?

_cod_database_fobs_code 2108674
